data_1571046
loop_
_publ_author_name
'Kn&#xfc;pfer, Christian'
'Klerner, Lukas'
'Mai, Jonathan'
'Langer, Jens'
'Harder, Sjoerd'

_publ_section_title
;
 s-Block metal complexes of superbulky
 (<sup><i>t</i></sup>Bu<sub>3</sub>Si)<sub>2</sub>N<sup>-</sup>: a new
 weakly coordinating anion?
;
_journal_issue 12
_journal_name_full 'Chemical science'
_journal_page_first 4386
_journal_page_last 4395
_journal_paper_doi 10.1039/d3sc06896j
_journal_volume 15
_journal_year 2024
_chemical_formula_moiety 'C18 H42 Li N Si2'
_chemical_formula_sum 'C18 H42 Li N Si2'
_chemical_formula_weight 335.64
_space_group_crystal_system monoclinic
_space_group_IT_number 14
_space_group_name_Hall '-P 2ybc'
_space_group_name_H-M_alt 'P 1 21/c 1'
_atom_sites_solution_hydrogens geom
_atom_sites_solution_primary dual
_audit_creation_date 2023-12-15
_audit_creation_method
;
Olex2 1.5
(compiled 2023.08.24 svn.re1ec1418 for OlexSys, GUI svn.r6817)
;
_audit_update_record
;
2023-12-22 deposited with the CCDC.	2024-02-20 downloaded from the CCDC.
;
_cell_angle_alpha 90
_cell_angle_beta 104.184(2)
_cell_angle_gamma 90
_cell_formula_units_Z 4
_cell_length_a 10.0842(2)
_cell_length_b 16.5825(3)
_cell_length_c 13.3677(2)
_cell_measurement_reflns_used 4489
_cell_measurement_temperature 99.99(10)
_cell_measurement_theta_max 72.4020
_cell_measurement_theta_min 4.3120
_cell_volume 2167.22(7)
_computing_cell_refinement 'CrysAlisPro 1.171.42.72a (Rigaku OD, 2022)'
_computing_data_collection 'CrysAlisPro 1.171.42.72a (Rigaku OD, 2022)'
_computing_data_reduction 'CrysAlisPro 1.171.42.72a (Rigaku OD, 2022)'
_computing_molecular_graphics 'Olex2 1.5 (Dolomanov et al., 2009)'
_computing_publication_material 'Olex2 1.5 (Dolomanov et al., 2009)'
_computing_structure_refinement 'SHELXL 2019/2 (Sheldrick, 2015)'
_computing_structure_solution 'SHELXT 2018/2 (Sheldrick, 2018)'
_diffrn_ambient_temperature 99.99(10)
_diffrn_detector 'CCD plate'
_diffrn_detector_area_resol_mean 5.2903
_diffrn_detector_type AtlasS2
_diffrn_measured_fraction_theta_full 0.994
_diffrn_measured_fraction_theta_max 0.962
_diffrn_measurement_details
;
List of Runs (angles in degrees, time in seconds):

  # Type    Start    End  Width  t~exp~   \w     \q     \k     \f   Frames
#--------------------------------------------------------------------------
  1  \w   -112.00 -17.00   1.00    1.00    --  -41.40 -38.00  90.00   95
  2  \w    -60.00  30.00   1.00    1.00    --  -41.40  19.00 -90.00   90
  3  \w    103.00 172.00   1.00    2.16    --  104.66  77.00-180.00   69
  4  \w     30.00 132.00   1.00    2.16    --  104.66 -77.00  90.00  102
  5  \w     28.00 132.00   1.00    2.16    --  104.66 -30.00  90.00  104
  6  \w    108.00 146.00   1.00    2.16    --  104.66  77.00 120.00   38
  7  \w     97.00 164.00   1.00    2.16    --  104.66 125.00 120.00   67
;
_diffrn_measurement_device 'four-circle diffractometer'
_diffrn_measurement_device_type 'SuperNova, Dual, Cu at home/near, AtlasS2'
_diffrn_measurement_method '\w scans'
_diffrn_orient_matrix_type 'CrysAlisPro convention (1999,Acta A55,543-557)'
_diffrn_orient_matrix_UB_11 0.0878048000
_diffrn_orient_matrix_UB_12 -0.0684069000
_diffrn_orient_matrix_UB_13 0.0602555000
_diffrn_orient_matrix_UB_21 0.0439785000
_diffrn_orient_matrix_UB_22 0.0559597000
_diffrn_orient_matrix_UB_23 0.0944685000
_diffrn_orient_matrix_UB_31 -0.1231290000
_diffrn_orient_matrix_UB_32 -0.0289151000
_diffrn_orient_matrix_UB_33 0.0395071000
_diffrn_radiation_monochromator mirror
_diffrn_radiation_probe x-ray
_diffrn_radiation_type 'Cu K\a'
_diffrn_radiation_wavelength 1.54184
_diffrn_reflns_av_R_equivalents 0.0238
_diffrn_reflns_av_unetI/netI 0.0337
_diffrn_reflns_Laue_measured_fraction_full 0.994
_diffrn_reflns_Laue_measured_fraction_max 0.962
_diffrn_reflns_limit_h_max 10
_diffrn_reflns_limit_h_min -12
_diffrn_reflns_limit_k_max 18
_diffrn_reflns_limit_k_min -20
_diffrn_reflns_limit_l_max 16
_diffrn_reflns_limit_l_min -12
_diffrn_reflns_number 7518
_diffrn_reflns_point_group_measured_fraction_full 0.994
_diffrn_reflns_point_group_measured_fraction_max 0.962
_diffrn_reflns_theta_full 67.684
_diffrn_reflns_theta_max 72.525
_diffrn_reflns_theta_min 4.330
_diffrn_source 'micro-focus sealed X-ray tube'
_diffrn_source_type 'SuperNova (Cu) X-ray Source'
_exptl_absorpt_coefficient_mu 1.433
_exptl_absorpt_correction_T_max 1.000
_exptl_absorpt_correction_T_min 0.370
_exptl_absorpt_correction_type gaussian
_exptl_absorpt_process_details
;
CrysAlisPro 1.171.42.72a (Rigaku Oxford Diffraction, 2022)
Numerical absorption correction based on gaussian integration over
a multifaceted crystal model
Empirical absorption correction using spherical harmonics,
implemented in SCALE3 ABSPACK scaling algorithm.
;
_exptl_crystal_colour 'clear colourless'
_exptl_crystal_colour_lustre clear
_exptl_crystal_colour_primary colourless
_exptl_crystal_density_diffrn 1.029
_exptl_crystal_description block
_exptl_crystal_F_000 752
_exptl_crystal_size_max 0.303
_exptl_crystal_size_mid 0.283
_exptl_crystal_size_min 0.149
_refine_diff_density_max 0.336
_refine_diff_density_min -0.291
_refine_diff_density_rms 0.042
_refine_ls_extinction_method none
_refine_ls_goodness_of_fit_ref 1.031
_refine_ls_hydrogen_treatment constr
_refine_ls_matrix_type full
_refine_ls_number_parameters 211
_refine_ls_number_reflns 4142
_refine_ls_number_restraints 0
_refine_ls_restrained_S_all 1.031
_refine_ls_R_factor_all 0.0365
_refine_ls_R_factor_gt 0.0324
_refine_ls_shift/su_max 0.001
_refine_ls_shift/su_mean 0.000
_refine_ls_structure_factor_coef Fsqd
_refine_ls_weighting_details 'w=1/[\s^2^(Fo^2^)+(0.0437P)^2^+0.5601P] where P=(Fo^2^+2Fc^2^)/3'
_refine_ls_weighting_scheme calc
_refine_ls_wR_factor_gt 0.0831
_refine_ls_wR_factor_ref 0.0861
_reflns_Friedel_coverage 0.000
_reflns_number_gt 3763
_reflns_number_total 4142
_reflns_threshold_expression 'I > 2\s(I)'
_cod_data_source_file d3sc06896j2.cif
_cod_data_source_block hasj230729a
_cod_depositor_comments 'Adding full bibliography for 1571041--1571052.cif.'
_cod_database_code 1571046
_shelx_shelxl_version_number 2019/2
_chemical_oxdiff_formula 'C18 H42 Li N Si2'
_shelx_space_group_comment
;
The symmetry employed for this shelxl refinement is uniquely defined
by the following loop, which should always be used as a source of
symmetry information in preference to the above space-group names.
They are only intended as comments.
;
_shelx_estimated_absorpt_t_max 0.815
_shelx_estimated_absorpt_t_min 0.671
_olex2_refinement_description
;
1. Fixed Uiso
 At 1.2 times of:
  All C(H) groups
 At 1.5 times of:
  All C(H,H,H) groups
2.a Ternary CH refined with riding coordinates:
 C1(H1), C4(H4), C7(H7), C10(H10), C13(H13), C16(H16)
2.b Idealised Me refined as rotating group:
 C2(H2a,H2b,H2c), C3(H3a,H3b,H3c), C5(H5a,H5b,H5c), C6(H6a,H6b,H6c), C8(H8a,
 H8b,H8c), C9(H9a,H9b,H9c), C11(H11a,H11b,H11c), C12(H12a,H12b,H12c), C14(H14a,
 H14b,H14c), C15(H15a,H15b,H15c), C17(H17a,H17b,H17c), C18(H18a,H18b,H18c)
;
_olex2_date_sample_data_collection 2023-07-29
_olex2_submission_special_instructions 'No special instructions were received'
_oxdiff_exptl_absorpt_empirical_details
;
Empirical correction (ABSPACK) includes:
- Absorption correction using spherical harmonics
- Frame scaling
;
_oxdiff_exptl_absorpt_empirical_full_max 1.482
_oxdiff_exptl_absorpt_empirical_full_min 0.734

loop_
_space_group_symop_operation_xyz
'x, y, z'
'-x, y+1/2, -z+1/2'
'-x, -y, -z'
'x, -y-1/2, z-1/2'

loop_
_atom_site_label
_atom_site_type_symbol
_atom_site_fract_x
_atom_site_fract_y
_atom_site_fract_z
_atom_site_U_iso_or_equiv
_atom_site_adp_type
_atom_site_occupancy
_atom_site_site_symmetry_order
_atom_site_calc_flag
_atom_site_refinement_flags_posn
_atom_site_refinement_flags_adp
_atom_site_refinement_flags_occupancy
_atom_site_disorder_assembly
_atom_site_disorder_group
Si1 Si 0.44641(3) 0.36488(2) 0.23402(2) 0.01225(10) Uani 1 1 d . . . . .
Si2 Si 0.76530(3) 0.33553(2) 0.32843(3) 0.01363(10) Uani 1 1 d . . . . .
N1 N 0.60790(10) 0.33156(7) 0.24870(8) 0.0153(2) Uani 1 1 d . . . . .
C1 C 0.39673(13) 0.43027(8) 0.11228(10) 0.0169(3) Uani 1 1 d . . . . .
H1 H 0.432023 0.485709 0.132963 0.020 Uiso 1 1 calc R U . . .
C2 C 0.46575(14) 0.40253(9) 0.02770(10) 0.0210(3) Uani 1 1 d . . . . .
H2A H 0.565062 0.408905 0.052079 0.032 Uiso 1 1 calc R U . . .
H2B H 0.432308 0.435288 -0.034380 0.032 Uiso 1 1 calc R U . . .
H2C H 0.443906 0.345697 0.011453 0.032 Uiso 1 1 calc R U . . .
C3 C 0.24198(14) 0.43870(9) 0.06676(11) 0.0243(3) Uani 1 1 d . . . . .
H3A H 0.203591 0.386164 0.041243 0.036 Uiso 1 1 calc R U . . .
H3B H 0.225154 0.477436 0.009675 0.036 Uiso 1 1 calc R U . . .
H3C H 0.198471 0.457867 0.120336 0.036 Uiso 1 1 calc R U . . .
C4 C 0.32329(12) 0.27542(8) 0.21387(10) 0.0156(3) Uani 1 1 d . . . . .
H4 H 0.228123 0.297191 0.200996 0.019 Uiso 1 1 calc R U . . .
C5 C 0.33097(14) 0.22139(8) 0.12193(11) 0.0220(3) Uani 1 1 d . . . . .
H5A H 0.308218 0.253236 0.058251 0.033 Uiso 1 1 calc R U . . .
H5B H 0.265831 0.176803 0.116606 0.033 Uiso 1 1 calc R U . . .
H5C H 0.423771 0.199716 0.132355 0.033 Uiso 1 1 calc R U . . .
C6 C 0.34904(13) 0.22288(9) 0.31122(10) 0.0209(3) Uani 1 1 d . . . . .
H6A H 0.442373 0.201399 0.326125 0.031 Uiso 1 1 calc R U . . .
H6B H 0.283579 0.178131 0.300084 0.031 Uiso 1 1 calc R U . . .
H6C H 0.337634 0.255546 0.369631 0.031 Uiso 1 1 calc R U . . .
C7 C 0.41409(12) 0.42583(8) 0.34687(10) 0.0160(3) Uani 1 1 d . . . . .
H7 H 0.464531 0.397485 0.410953 0.019 Uiso 1 1 calc R U . . .
C8 C 0.26392(13) 0.43088(9) 0.35329(11) 0.0242(3) Uani 1 1 d . . . . .
H8A H 0.210856 0.461442 0.294180 0.036 Uiso 1 1 calc R U . . .
H8B H 0.259166 0.458057 0.417416 0.036 Uiso 1 1 calc R U . . .
H8C H 0.226183 0.376346 0.352362 0.036 Uiso 1 1 calc R U . . .
C9 C 0.47384(13) 0.51128(8) 0.35288(10) 0.0201(3) Uani 1 1 d . . . . .
H9A H 0.570182 0.508425 0.350766 0.030 Uiso 1 1 calc R U . . .
H9B H 0.466718 0.536862 0.417440 0.030 Uiso 1 1 calc R U . . .
H9C H 0.422779 0.543132 0.294258 0.030 Uiso 1 1 calc R U . . .
C10 C 0.85239(13) 0.23378(8) 0.32284(11) 0.0193(3) Uani 1 1 d . . . . .
H10 H 0.857109 0.227769 0.249356 0.023 Uiso 1 1 calc R U . . .
C11 C 0.77128(15) 0.16062(9) 0.34402(13) 0.0289(3) Uani 1 1 d . . . . .
H11A H 0.778734 0.156369 0.418312 0.043 Uiso 1 1 calc R U . . .
H11B H 0.808118 0.111662 0.319847 0.043 Uiso 1 1 calc R U . . .
H11C H 0.674959 0.166914 0.307476 0.043 Uiso 1 1 calc R U . . .
C12 C 1.00096(15) 0.22706(10) 0.38611(14) 0.0339(4) Uani 1 1 d . . . . .
H12A H 1.053423 0.273273 0.371010 0.051 Uiso 1 1 calc R U . . .
H12B H 1.041252 0.177036 0.367949 0.051 Uiso 1 1 calc R U . . .
H12C H 1.003140 0.226558 0.459803 0.051 Uiso 1 1 calc R U . . .
C13 C 0.76561(12) 0.36452(8) 0.46696(10) 0.0165(3) Uani 1 1 d . . . . .
H13 H 0.708460 0.414370 0.461456 0.020 Uiso 1 1 calc R U . . .
C14 C 0.69533(13) 0.30167(8) 0.52046(10) 0.0195(3) Uani 1 1 d . . . . .
H14A H 0.608824 0.285135 0.473631 0.029 Uiso 1 1 calc R U . . .
H14B H 0.677187 0.325118 0.583077 0.029 Uiso 1 1 calc R U . . .
H14C H 0.755033 0.254577 0.538873 0.029 Uiso 1 1 calc R U . . .
C15 C 0.90535(14) 0.38660(10) 0.53833(11) 0.0253(3) Uani 1 1 d . . . . .
H15A H 0.965579 0.339384 0.547648 0.038 Uiso 1 1 calc R U . . .
H15B H 0.892798 0.403959 0.605482 0.038 Uiso 1 1 calc R U . . .
H15C H 0.946614 0.430518 0.507275 0.038 Uiso 1 1 calc R U . . .
C16 C 0.87957(12) 0.41255(8) 0.28417(10) 0.0186(3) Uani 1 1 d . . . . .
H16 H 0.970206 0.412255 0.335594 0.022 Uiso 1 1 calc R U . . .
C17 C 0.82184(14) 0.49838(9) 0.28028(12) 0.0246(3) Uani 1 1 d . . . . .
H17A H 0.731072 0.499980 0.232461 0.037 Uiso 1 1 calc R U . . .
H17B H 0.883029 0.535712 0.256554 0.037 Uiso 1 1 calc R U . . .
H17C H 0.814542 0.514290 0.349331 0.037 Uiso 1 1 calc R U . . .
C18 C 0.90455(14) 0.39144(10) 0.17844(11) 0.0260(3) Uani 1 1 d . . . . .
H18A H 0.949662 0.338788 0.182294 0.039 Uiso 1 1 calc R U . . .
H18B H 0.963047 0.432659 0.158760 0.039 Uiso 1 1 calc R U . . .
H18C H 0.816882 0.389402 0.126776 0.039 Uiso 1 1 calc R U . . .
Li1 Li 0.6113(3) 0.2879(2) 0.1202(2) 0.0367(7) Uani 1 1 d . . . . .

loop_
_atom_site_aniso_label
_atom_site_aniso_U_11
_atom_site_aniso_U_22
_atom_site_aniso_U_33
_atom_site_aniso_U_23
_atom_site_aniso_U_13
_atom_site_aniso_U_12
Si1 0.01125(16) 0.01228(18) 0.01288(17) -0.00055(12) 0.00232(12) -0.00044(11)
Si2 0.01122(16) 0.01447(18) 0.01475(18) 0.00047(13) 0.00230(12) -0.00070(12)
N1 0.0132(5) 0.0170(5) 0.0158(5) -0.0019(4) 0.0035(4) 0.0005(4)
C1 0.0185(6) 0.0146(6) 0.0170(6) -0.0002(5) 0.0033(5) -0.0011(5)
C2 0.0277(7) 0.0191(7) 0.0166(6) 0.0007(5) 0.0059(5) -0.0006(5)
C3 0.0223(6) 0.0241(7) 0.0231(7) 0.0062(6) -0.0008(5) 0.0030(5)
C4 0.0133(5) 0.0157(6) 0.0173(6) 0.0004(5) 0.0026(4) -0.0011(5)
C5 0.0265(7) 0.0179(7) 0.0214(7) -0.0032(5) 0.0052(5) -0.0057(5)
C6 0.0219(6) 0.0199(7) 0.0210(7) 0.0044(5) 0.0053(5) -0.0027(5)
C7 0.0133(5) 0.0177(6) 0.0164(6) -0.0021(5) 0.0029(5) 0.0005(5)
C8 0.0185(6) 0.0281(8) 0.0279(7) -0.0076(6) 0.0096(5) 0.0013(5)
C9 0.0225(6) 0.0167(7) 0.0199(6) -0.0028(5) 0.0034(5) 0.0012(5)
C10 0.0178(6) 0.0189(7) 0.0204(6) 0.0004(5) 0.0027(5) 0.0029(5)
C11 0.0307(7) 0.0160(7) 0.0402(9) -0.0028(6) 0.0090(6) -0.0008(6)
C12 0.0208(7) 0.0255(8) 0.0501(10) 0.0009(7) -0.0013(6) 0.0064(6)
C13 0.0156(6) 0.0163(6) 0.0162(6) -0.0002(5) 0.0015(5) -0.0014(5)
C14 0.0209(6) 0.0200(7) 0.0176(6) 0.0018(5) 0.0046(5) -0.0007(5)
C15 0.0205(6) 0.0313(8) 0.0216(7) -0.0034(6) 0.0001(5) -0.0053(6)
C16 0.0138(5) 0.0215(7) 0.0199(6) 0.0026(5) 0.0030(5) -0.0024(5)
C17 0.0213(6) 0.0205(7) 0.0314(8) 0.0040(6) 0.0051(5) -0.0049(5)
C18 0.0219(6) 0.0336(8) 0.0247(7) 0.0052(6) 0.0097(5) -0.0037(6)
Li1 0.0356(14) 0.0473(18) 0.0266(13) -0.0116(13) 0.0067(11) 0.0106(13)

loop_
_atom_type_symbol
_atom_type_description
_atom_type_scat_dispersion_real
_atom_type_scat_dispersion_imag
_atom_type_scat_source
C C 0.0181 0.0091 'International Tables Vol C Tables 4.2.6.8 and 6.1.1.4'
H H 0.0000 0.0000 'International Tables Vol C Tables 4.2.6.8 and 6.1.1.4'
Li Li 0.0008 0.0003 'International Tables Vol C Tables 4.2.6.8 and 6.1.1.4'
N N 0.0311 0.0180 'International Tables Vol C Tables 4.2.6.8 and 6.1.1.4'
Si Si 0.2541 0.3302 'International Tables Vol C Tables 4.2.6.8 and 6.1.1.4'

loop_
_exptl_crystal_face_index_h
_exptl_crystal_face_index_k
_exptl_crystal_face_index_l
_exptl_crystal_face_perp_dist
6 2 -5 0.1468
3 9 -4 0.1569
-2 10 0 0.1527
-6 0 4 0.1246
2 -10 1 0.1410
-2 -3 -7 0.0738
2 2 7 0.0718
4 1 -8 0.1049
-1 -1 -1 0.0988
6 2 1 0.1354
-1 -1 2 0.1228
-4 0 8 0.1141
2 -4 -8 0.1160
-2 4 8 0.1177
0 -8 -5 0.1197
2 9 3 0.1459
0 8 5 0.1325
-3 6 7 0.1221
5 -4 3 0.1420
2 7 -7 0.1293
-2 6 -6 0.1195
-6 2 -1 0.1421
1 -5 7 0.0875
4 -3 4 0.1251
0 2 -8 0.0954
-5 -1 -3 0.1061
1 -9 4 0.1206

loop_
_geom_angle_atom_site_label_1
_geom_angle_atom_site_label_2
_geom_angle_atom_site_label_3
_geom_angle
_geom_angle_site_symmetry_1
_geom_angle_site_symmetry_3
_geom_angle_publ_flag
N1 Si1 C1 109.17(6) . . ?
N1 Si1 C4 109.75(5) . . ?
N1 Si1 C7 115.39(5) . . ?
C4 Si1 C1 107.09(5) . . ?
C7 Si1 C1 108.16(6) . . ?
C7 Si1 C4 106.95(6) . . ?
N1 Si2 C10 108.17(6) . . ?
N1 Si2 C13 113.62(5) . . ?
N1 Si2 C16 112.16(6) . . ?
C10 Si2 C13 111.59(6) . . ?
C16 Si2 C10 105.09(6) . . ?
C16 Si2 C13 105.91(6) . . ?
Si1 N1 Li1 104.74(10) . . ?
Si2 N1 Si1 142.73(7) . . ?
Si2 N1 Li1 111.70(10) . . ?
Si1 C1 H1 106.5 . . ?
C2 C1 Si1 112.59(9) . . ?
C2 C1 H1 106.5 . . ?
C3 C1 Si1 114.61(9) . . ?
C3 C1 H1 106.5 . . ?
C3 C1 C2 109.58(11) . . ?
C1 C2 H2A 109.5 . . ?
C1 C2 H2B 109.5 . . ?
C1 C2 H2C 109.5 . . ?
H2A C2 H2B 109.5 . . ?
H2A C2 H2C 109.5 . . ?
H2B C2 H2C 109.5 . . ?
C1 C3 H3A 109.5 . . ?
C1 C3 H3B 109.5 . . ?
C1 C3 H3C 109.5 . . ?
H3A C3 H3B 109.5 . . ?
H3A C3 H3C 109.5 . . ?
H3B C3 H3C 109.5 . . ?
Si1 C4 H4 107.9 . . ?
C5 C4 Si1 113.99(9) . . ?
C5 C4 H4 107.9 . . ?
C6 C4 Si1 110.62(8) . . ?
C6 C4 H4 107.9 . . ?
C6 C4 C5 108.41(11) . . ?
C4 C5 H5A 109.5 . . ?
C4 C5 H5B 109.5 . . ?
C4 C5 H5C 109.5 . . ?
H5A C5 H5B 109.5 . . ?
H5A C5 H5C 109.5 . . ?
H5B C5 H5C 109.5 . . ?
C4 C6 H6A 109.5 . . ?
C4 C6 H6B 109.5 . . ?
C4 C6 H6C 109.5 . . ?
H6A C6 H6B 109.5 . . ?
H6A C6 H6C 109.5 . . ?
H6B C6 H6C 109.5 . . ?
Si1 C7 H7 106.2 . . ?
C8 C7 Si1 115.69(9) . . ?
C8 C7 H7 106.2 . . ?
C9 C7 Si1 112.92(9) . . ?
C9 C7 H7 106.2 . . ?
C9 C7 C8 109.02(11) . . ?
C7 C8 H8A 109.5 . . ?
C7 C8 H8B 109.5 . . ?
C7 C8 H8C 109.5 . . ?
H8A C8 H8B 109.5 . . ?
H8A C8 H8C 109.5 . . ?
H8B C8 H8C 109.5 . . ?
C7 C9 H9A 109.5 . . ?
C7 C9 H9B 109.5 . . ?
C7 C9 H9C 109.5 . . ?
H9A C9 H9B 109.5 . . ?
H9A C9 H9C 109.5 . . ?
H9B C9 H9C 109.5 . . ?
Si2 C10 H10 105.0 . . ?
C11 C10 Si2 114.93(9) . . ?
C11 C10 H10 105.0 . . ?
C11 C10 C12 109.58(12) . . ?
C12 C10 Si2 116.02(10) . . ?
C12 C10 H10 105.0 . . ?
C10 C11 H11A 109.5 . . ?
C10 C11 H11B 109.5 . . ?
C10 C11 H11C 109.5 . . ?
H11A C11 H11B 109.5 . . ?
H11A C11 H11C 109.5 . . ?
H11B C11 H11C 109.5 . . ?
C10 C12 H12A 109.5 . . ?
C10 C12 H12B 109.5 . . ?
C10 C12 H12C 109.5 . . ?
H12A C12 H12B 109.5 . . ?
H12A C12 H12C 109.5 . . ?
H12B C12 H12C 109.5 . . ?
Si2 C13 H13 105.8 . . ?
C14 C13 Si2 112.93(9) . . ?
C14 C13 H13 105.8 . . ?
C14 C13 C15 109.28(11) . . ?
C15 C13 Si2 116.35(9) . . ?
C15 C13 H13 105.8 . . ?
C13 C14 H14A 109.5 . . ?
C13 C14 H14B 109.5 . . ?
C13 C14 H14C 109.5 . . ?
H14A C14 H14B 109.5 . . ?
H14A C14 H14C 109.5 . . ?
H14B C14 H14C 109.5 . . ?
C13 C15 H15A 109.5 . . ?
C13 C15 H15B 109.5 . . ?
C13 C15 H15C 109.5 . . ?
H15A C15 H15B 109.5 . . ?
H15A C15 H15C 109.5 . . ?
H15B C15 H15C 109.5 . . ?
Si2 C16 H16 107.6 . . ?
C17 C16 Si2 112.24(9) . . ?
C17 C16 H16 107.6 . . ?
C17 C16 C18 109.07(12) . . ?
C18 C16 Si2 112.36(9) . . ?
C18 C16 H16 107.6 . . ?
C16 C17 H17A 109.5 . . ?
C16 C17 H17B 109.5 . . ?
C16 C17 H17C 109.5 . . ?
H17A C17 H17B 109.5 . . ?
H17A C17 H17C 109.5 . . ?
H17B C17 H17C 109.5 . . ?
C16 C18 H18A 109.5 . . ?
C16 C18 H18B 109.5 . . ?
C16 C18 H18C 109.5 . . ?
H18A C18 H18B 109.5 . . ?
H18A C18 H18C 109.5 . . ?
H18B C18 H18C 109.5 . . ?
N1 Li1 C14 151.25(16) . 4_565 ?

loop_
_geom_bond_atom_site_label_1
_geom_bond_atom_site_label_2
_geom_bond_distance
_geom_bond_site_symmetry_2
_geom_bond_publ_flag
Si1 N1 1.6850(10) . ?
Si1 C1 1.9171(13) . ?
Si1 C4 1.9108(13) . ?
Si1 C7 1.9091(13) . ?
Si2 N1 1.6824(10) . ?
Si2 C10 1.9120(14) . ?
Si2 C13 1.9124(13) . ?
Si2 C16 1.9088(13) . ?
N1 Li1 1.872(3) . ?
C1 H1 1.0000 . ?
C1 C2 1.5362(18) . ?
C1 C3 1.5362(17) . ?
C2 H2A 0.9800 . ?
C2 H2B 0.9800 . ?
C2 H2C 0.9800 . ?
C3 H3A 0.9800 . ?
C3 H3B 0.9800 . ?
C3 H3C 0.9800 . ?
C4 H4 1.0000 . ?
C4 C5 1.5381(18) . ?
C4 C6 1.5344(18) . ?
C5 H5A 0.9800 . ?
C5 H5B 0.9800 . ?
C5 H5C 0.9800 . ?
C6 H6A 0.9800 . ?
C6 H6B 0.9800 . ?
C6 H6C 0.9800 . ?
C7 H7 1.0000 . ?
C7 C8 1.5398(17) . ?
C7 C9 1.5340(18) . ?
C8 H8A 0.9800 . ?
C8 H8B 0.9800 . ?
C8 H8C 0.9800 . ?
C9 H9A 0.9800 . ?
C9 H9B 0.9800 . ?
C9 H9C 0.9800 . ?
C10 H10 1.0000 . ?
C10 C11 1.528(2) . ?
C10 C12 1.5334(18) . ?
C11 H11A 0.9800 . ?
C11 H11B 0.9800 . ?
C11 H11C 0.9800 . ?
C12 H12A 0.9800 . ?
C12 H12B 0.9800 . ?
C12 H12C 0.9800 . ?
C13 H13 1.0000 . ?
C13 C14 1.5324(18) . ?
C13 C15 1.5399(17) . ?
C14 H14A 0.9800 . ?
C14 H14B 0.9800 . ?
C14 H14C 0.9800 . ?
C15 H15A 0.9800 . ?
C15 H15B 0.9800 . ?
C15 H15C 0.9800 . ?
C16 H16 1.0000 . ?
C16 C17 1.5338(19) . ?
C16 C18 1.5357(19) . ?
C17 H17A 0.9800 . ?
C17 H17B 0.9800 . ?
C17 H17C 0.9800 . ?
C18 H18A 0.9800 . ?
C18 H18B 0.9800 . ?
C18 H18C 0.9800 . ?

loop_
_geom_torsion_atom_site_label_1
_geom_torsion_atom_site_label_2
_geom_torsion_atom_site_label_3
_geom_torsion_atom_site_label_4
_geom_torsion
_geom_torsion_site_symmetry_1
_geom_torsion_site_symmetry_2
_geom_torsion_site_symmetry_3
_geom_torsion_site_symmetry_4
_geom_torsion_publ_flag
Si1 N1 Li1 C14 -150.8(3) . . . 4_565 ?
Si2 N1 Li1 C14 37.2(4) . . . 4_565 ?
C1 Si1 N1 Si2 117.49(12) . . . . ?
C1 Si1 N1 Li1 -50.26(13) . . . . ?
C4 Si1 N1 Si2 -125.42(11) . . . . ?
C4 Si1 N1 Li1 66.83(13) . . . . ?
C7 Si1 N1 Si2 -4.53(14) . . . . ?
C7 Si1 N1 Li1 -172.28(12) . . . . ?
C10 Si2 N1 Si1 145.96(11) . . . . ?
C10 Si2 N1 Li1 -46.80(14) . . . . ?
C13 Si2 N1 Si1 21.47(14) . . . . ?
C13 Si2 N1 Li1 -171.29(13) . . . . ?
C16 Si2 N1 Si1 -98.60(12) . . . . ?
C16 Si2 N1 Li1 68.64(13) . . . . ?

loop_
_exptl_oxdiff_crystal_face_indexfrac_h
_exptl_oxdiff_crystal_face_indexfrac_k
_exptl_oxdiff_crystal_face_indexfrac_l
_exptl_oxdiff_crystal_face_x
_exptl_oxdiff_crystal_face_y
_exptl_oxdiff_crystal_face_z
6.1199 1.8551 -4.6067 0.1329 -0.0622 -0.9892
3.0422 8.8292 -3.7888 -0.5652 0.2699 -0.7796
-2.4186 9.9190 -0.1986 -0.9029 0.4299 0.0031
-6.2758 -0.3346 4.4269 -0.2614 0.1235 0.9573
1.5647 -10.2991 0.8643 0.8940 -0.4259 0.1393
-2.1529 -2.6356 -6.9734 -0.4289 -0.9009 0.0658
1.8700 2.4753 7.2192 0.4299 0.9027 -0.0166
3.5548 1.2010 -8.1612 -0.2618 -0.5474 -0.7949
-0.9988 -0.9998 -1.0001 -0.0796 -0.1943 0.1124
5.9481 1.9536 1.2365 0.4631 0.4877 -0.7400
-1.0010 -1.0011 1.9987 0.1010 0.0888 0.2312
-3.6370 -0.4830 8.1701 0.2060 0.5848 0.7846
2.0600 -4.0669 -7.9908 -0.0224 -0.8919 -0.4517
-2.0204 4.1085 7.9819 0.0225 0.8951 0.4453
0.4147 -8.3679 -5.3815 0.2846 -0.9584 -0.0217
2.0637 9.0744 2.9691 -0.2606 0.8790 -0.3992
-0.3164 8.4262 5.3035 -0.2846 0.9586 0.0048
-3.1908 5.6038 6.9264 -0.2462 0.8276 0.5045
4.6580 -4.4068 3.3044 0.9096 0.2704 -0.3156
1.5063 6.5627 -6.8788 -0.7312 -0.2163 -0.6470
-1.8845 6.2655 -5.7969 -0.9434 -0.2799 -0.1782
-6.0579 2.1660 -0.7504 -0.7253 -0.2161 0.6536
1.3409 -4.5743 6.9923 0.8520 0.4635 0.2434
4.4781 -2.6854 4.3226 0.8374 0.4550 -0.3030
-0.3278 1.8514 -8.1770 -0.6481 -0.6833 -0.3362
-5.2212 -1.1958 -3.2965 -0.5753 -0.6079 0.5472
1.1803 -9.2707 3.6196 0.9559 -0.1249 0.2657
